data_4341759
loop_
_publ_author_name
'Yang, Xiaolong'
'Xu, Xianbin'
'Zhao, Jiang'
'Dang, Jing-Shuang'
'Huang, Zuan'
'Yan, Xiaogang'
'Zhou, Guijiang'
'Wang, Dongdong'

_publ_section_title
;
 Phosphorescent Platinum(II) Complexes Bearing 2-Vinylpyridine-type
 Ligands: Synthesis, Electrochemical and Photophysical Properties, and
 Tuning of Electrophosphorescent Behavior by Main-Group Moieties.
;
_journal_name_full 'Inorganic chemistry'
_journal_page_first 141204103846004
_journal_paper_doi 10.1021/ic502122t
_journal_year 2014
_chemical_formula_sum 'C36 H31 N O2 Pt Si'
_chemical_formula_weight 732.80
_chemical_name_systematic
; 
 ? 
;
_space_group_IT_number 14
_symmetry_cell_setting monoclinic
_symmetry_space_group_name_Hall '-P 2ybc'
_symmetry_space_group_name_H-M 'P 1 21/c 1'
_atom_sites_solution_hydrogens geom
_atom_sites_solution_primary direct
_atom_sites_solution_secondary difmap
_audit_creation_method SHELXL-97
_cell_angle_alpha 90.00
_cell_angle_beta 93.348(2)
_cell_angle_gamma 90.00
_cell_formula_units_Z 4
_cell_length_a 10.5375(8)
_cell_length_b 9.7960(8)
_cell_length_c 29.515(2)
_cell_measurement_temperature 296(2)
_cell_volume 3041.5(4)
_computing_structure_refinement 'SHELXL-97 (Sheldrick, 1997)'
_computing_structure_solution 'SHELXS-97 (Sheldrick, 1990)'
_diffrn_ambient_temperature 296(2)
_diffrn_measured_fraction_theta_full 0.948
_diffrn_measured_fraction_theta_max 0.948
_diffrn_measurement_device_type 'Bruker Smart CCD'
_diffrn_measurement_method '\f and \w scans'
_diffrn_radiation_monochromator graphite
_diffrn_radiation_source 'fine-focus sealed tube'
_diffrn_radiation_type MoK\a
_diffrn_radiation_wavelength 0.71073
_diffrn_reflns_av_R_equivalents 0.0458
_diffrn_reflns_av_sigmaI/netI 0.0645
_diffrn_reflns_limit_h_max 11
_diffrn_reflns_limit_h_min -13
_diffrn_reflns_limit_k_max 12
_diffrn_reflns_limit_k_min -12
_diffrn_reflns_limit_l_max 37
_diffrn_reflns_limit_l_min -28
_diffrn_reflns_number 17603
_diffrn_reflns_theta_full 28.05
_diffrn_reflns_theta_max 28.05
_diffrn_reflns_theta_min 2.19
_exptl_absorpt_coefficient_mu 4.686
_exptl_crystal_colour red
_exptl_crystal_density_diffrn 1.600
_exptl_crystal_density_method 'not measured'
_exptl_crystal_description block
_exptl_crystal_F_000 1448
_exptl_crystal_size_max 0.27
_exptl_crystal_size_mid 0.25
_exptl_crystal_size_min 0.22
_refine_diff_density_max 1.629
_refine_diff_density_min -0.655
_refine_diff_density_rms 0.107
_refine_ls_extinction_method none
_refine_ls_goodness_of_fit_ref 0.877
_refine_ls_hydrogen_treatment mixed
_refine_ls_matrix_type full
_refine_ls_number_parameters 370
_refine_ls_number_reflns 6971
_refine_ls_number_restraints 0
_refine_ls_restrained_S_all 0.877
_refine_ls_R_factor_all 0.0772
_refine_ls_R_factor_gt 0.0429
_refine_ls_shift/su_max 0.002
_refine_ls_shift/su_mean 0.000
_refine_ls_structure_factor_coef Fsqd
_refine_ls_weighting_details 'calc w=1/[\s^2^(Fo^2^)+(0.0662P)^2^+0.0000P] where P=(Fo^2^+2Fc^2^)/3'
_refine_ls_weighting_scheme calc
_refine_ls_wR_factor_gt 0.0978
_refine_ls_wR_factor_ref 0.1153
_reflns_number_gt 4598
_reflns_number_total 6971
_reflns_threshold_expression >2sigma(I)
_cod_data_source_file ic502122t_si_002.cif
_cod_data_source_block Pt-PVSi
_cod_original_sg_symbol_H-M P2(1)/c
_cod_database_code 4341759

loop_
_symmetry_equiv_pos_as_xyz
'x, y, z'
'-x, y+1/2, -z+1/2'
'-x, -y, -z'
'x, -y-1/2, z-1/2'

loop_
_atom_site_label
_atom_site_type_symbol
_atom_site_fract_x
_atom_site_fract_y
_atom_site_fract_z
_atom_site_U_iso_or_equiv
_atom_site_adp_type
_atom_site_occupancy
_atom_site_symmetry_multiplicity
_atom_site_calc_flag
_atom_site_refinement_flags
Pt1 Pt -0.20481(2) 0.43564(2) 0.276191(8) 0.04705(10) Uani 1 1 d .
Si1 Si 0.23294(18) 0.09103(18) 0.44720(6) 0.0509(4) Uani 1 1 d .
C1 C -0.4122(7) 0.4012(8) 0.2043(2) 0.0635(19) Uani 1 1 d .
H1A H -0.3980 0.4924 0.1974 0.076 Uiso 1 1 calc R
O2 O -0.0612(4) 0.5119(5) 0.31475(14) 0.0588(11) Uani 1 1 d .
N1 N -0.3426(5) 0.3427(5) 0.23827(16) 0.0504(12) Uani 1 1 d .
C15 C 0.1682(8) -0.1899(8) 0.4586(3) 0.073(2) Uani 1 1 d .
H15A H 0.0910 -0.1564 0.4677 0.088 Uiso 1 1 calc R
C10 C 0.0722(7) 0.0591(6) 0.3672(2) 0.0558(16) Uani 1 1 d .
H10A H 0.1221 -0.0170 0.3620 0.067 Uiso 1 1 calc R
O1 O -0.2331(4) 0.6209(5) 0.24252(15) 0.0572(11) Uani 1 1 d .
C26 C 0.3701(6) 0.1838(7) 0.4246(2) 0.0560(16) Uani 1 1 d .
C8 C -0.0963(6) 0.2095(6) 0.3394(2) 0.0476(14) Uani 1 1 d .
C6 C -0.2702(6) 0.1598(7) 0.28394(19) 0.0539(16) Uani 1 1 d .
H6A H -0.2694 0.0690 0.2931 0.065 Uiso 1 1 calc R
C5 C -0.3595(6) 0.2083(7) 0.2476(2) 0.0534(16) Uani 1 1 d .
C33 C -0.1597(7) 0.7239(7) 0.2495(2) 0.0553(16) Uani 1 1 d .
C9 C -0.0195(6) 0.0974(6) 0.3346(2) 0.0503(16) Uani 1 1 d .
H9A H -0.0301 0.0455 0.3083 0.060 Uiso 1 1 calc R
C7 C -0.1900(6) 0.2511(6) 0.3034(2) 0.0490(15) Uani 1 1 d .
C11 C 0.0928(6) 0.1309(6) 0.4078(2) 0.0486(15) Uani 1 1 d .
C34 C -0.0591(7) 0.7318(7) 0.2793(2) 0.0639(18) Uani 1 1 d .
H34A H -0.0159 0.8147 0.2802 0.077 Uiso 1 1 calc R
C35 C -0.0110(6) 0.6317(8) 0.3090(2) 0.0607(18) Uani 1 1 d .
C4 C -0.4494(7) 0.1363(8) 0.2227(2) 0.0678(19) Uani 1 1 d .
H4A H -0.4609 0.0442 0.2290 0.081 Uiso 1 1 calc R
C20 C 0.2153(6) 0.1509(7) 0.5070(2) 0.0559(16) Uani 1 1 d .
C21 C 0.2157(8) 0.0628(8) 0.5438(2) 0.077(2) Uani 1 1 d .
H21A H 0.2216 -0.0308 0.5390 0.093 Uiso 1 1 calc R
C32 C -0.1956(8) 0.8437(7) 0.2193(3) 0.079(2) Uani 1 1 d .
H32A H -0.2694 0.8210 0.2001 0.118 Uiso 1 1 calc R
H32B H -0.1263 0.8651 0.2008 0.118 Uiso 1 1 calc R
H32C H -0.2139 0.9213 0.2376 0.118 Uiso 1 1 calc R
C3 C -0.5231(7) 0.1964(9) 0.1886(3) 0.074(2) Uani 1 1 d .
H3A H -0.5851 0.1466 0.1721 0.089 Uiso 1 1 calc R
C2 C -0.5039(7) 0.3298(10) 0.1795(2) 0.077(2) Uani 1 1 d .
H2A H -0.5527 0.3729 0.1564 0.093 Uiso 1 1 calc R
C31 C 0.3786(8) 0.2063(10) 0.3799(3) 0.093(3) Uani 1 1 d .
H31A H 0.3134 0.1755 0.3598 0.112 Uiso 1 1 calc R
C25 C 0.2052(7) 0.2893(8) 0.5162(3) 0.077(2) Uani 1 1 d .
H25A H 0.2047 0.3519 0.4925 0.092 Uiso 1 1 calc R
C16 C 0.1876(10) -0.3318(9) 0.4576(3) 0.091(3) Uani 1 1 d .
H16A H 0.1239 -0.3915 0.4654 0.109 Uiso 1 1 calc R
C23 C 0.1966(8) 0.2460(16) 0.5951(3) 0.106(4) Uani 1 1 d .
H23A H 0.1896 0.2775 0.6246 0.127 Uiso 1 1 calc R
C17 C 0.3013(13) -0.3802(9) 0.4449(3) 0.099(3) Uani 1 1 d .
H17A H 0.3153 -0.4740 0.4445 0.119 Uiso 1 1 calc R
C19 C 0.3749(8) -0.1529(8) 0.4338(2) 0.074(2) Uani 1 1 d .
H19A H 0.4399 -0.0950 0.4258 0.089 Uiso 1 1 calc R
C29 C 0.5751(8) 0.3247(11) 0.3893(3) 0.098(3) Uani 1 1 d .
H29A H 0.6392 0.3773 0.3778 0.117 Uiso 1 1 calc R
C18 C 0.3930(10) -0.2957(10) 0.4329(3) 0.094(3) Uani 1 1 d .
H18A H 0.4695 -0.3312 0.4240 0.113 Uiso 1 1 calc R
C24 C 0.1958(9) 0.3352(11) 0.5602(4) 0.098(3) Uani 1 1 d .
H24A H 0.1890 0.4282 0.5658 0.117 Uiso 1 1 calc R
C30 C 0.4816(9) 0.2739(12) 0.3625(3) 0.113(4) Uani 1 1 d .
H30A H 0.4847 0.2836 0.3312 0.136 Uiso 1 1 calc R
C28 C 0.5734(9) 0.2968(13) 0.4344(4) 0.130(4) Uani 1 1 d .
H28A H 0.6418 0.3220 0.4540 0.156 Uiso 1 1 calc R
C27 C 0.4699(8) 0.2310(11) 0.4512(3) 0.102(3) Uani 1 1 d .
H27A H 0.4687 0.2185 0.4824 0.123 Uiso 1 1 calc R
C22 C 0.2075(9) 0.1104(14) 0.5869(3) 0.107(3) Uani 1 1 d .
H22A H 0.2094 0.0491 0.6111 0.128 Uiso 1 1 calc R
C13 C -0.0776(6) 0.2832(7) 0.3797(2) 0.0602(18) Uani 1 1 d .
H13A H -0.1270 0.3601 0.3843 0.072 Uiso 1 1 calc R
C12 C 0.0124(6) 0.2443(7) 0.4129(2) 0.0569(17) Uani 1 1 d .
H12A H 0.0205 0.2946 0.4396 0.068 Uiso 1 1 calc R
C36 C 0.1044(7) 0.6579(8) 0.3399(2) 0.077(2) Uani 1 1 d .
H36A H 0.1236 0.5780 0.3579 0.115 Uiso 1 1 calc R
H36C H 0.0883 0.7333 0.3596 0.115 Uiso 1 1 calc R
H36D H 0.1752 0.6792 0.3222 0.115 Uiso 1 1 calc R
C14 C 0.2607(7) -0.0984(7) 0.4465(2) 0.0537(16) Uani 1 1 d .

loop_
_atom_site_aniso_label
_atom_site_aniso_U_11
_atom_site_aniso_U_22
_atom_site_aniso_U_33
_atom_site_aniso_U_23
_atom_site_aniso_U_13
_atom_site_aniso_U_12
Pt1 0.04720(16) 0.04702(16) 0.04631(16) -0.00025(11) -0.00264(10) 0.00169(11)
Si1 0.0580(11) 0.0545(11) 0.0393(9) 0.0044(8) -0.0046(8) 0.0046(8)
C1 0.066(5) 0.074(5) 0.049(4) 0.005(3) -0.007(3) 0.005(4)
O2 0.061(3) 0.054(3) 0.059(3) -0.007(2) -0.012(2) -0.007(2)
N1 0.045(3) 0.061(4) 0.045(3) 0.004(2) 0.001(2) -0.001(3)
C15 0.076(5) 0.066(5) 0.076(5) -0.004(4) -0.009(4) 0.008(4)
C10 0.066(4) 0.040(3) 0.062(4) -0.001(3) 0.001(3) 0.009(3)
O1 0.061(3) 0.047(3) 0.063(3) 0.004(2) -0.002(2) 0.005(2)
C26 0.047(4) 0.074(5) 0.045(4) -0.001(3) -0.007(3) 0.007(3)
C8 0.045(3) 0.050(4) 0.047(4) 0.007(3) 0.000(3) 0.004(3)
C6 0.071(4) 0.048(4) 0.041(3) 0.007(3) -0.006(3) -0.009(3)
C5 0.043(3) 0.065(4) 0.052(4) -0.001(3) 0.005(3) -0.007(3)
C33 0.071(5) 0.047(4) 0.050(4) -0.003(3) 0.019(3) 0.002(3)
C9 0.061(4) 0.046(4) 0.042(3) -0.005(3) -0.013(3) -0.005(3)
C7 0.045(3) 0.054(4) 0.047(4) -0.006(3) -0.001(3) 0.002(3)
C11 0.050(4) 0.049(4) 0.046(4) 0.009(3) 0.003(3) -0.002(3)
C34 0.071(5) 0.055(4) 0.066(5) -0.008(3) 0.005(4) -0.005(4)
C35 0.056(4) 0.063(5) 0.063(4) -0.024(4) 0.006(3) -0.009(4)
C4 0.054(4) 0.074(5) 0.074(5) -0.003(4) -0.006(4) -0.021(4)
C20 0.058(4) 0.062(4) 0.047(4) -0.003(3) -0.004(3) -0.002(3)
C21 0.091(6) 0.095(6) 0.045(4) 0.011(4) 0.003(4) -0.021(5)
C32 0.108(7) 0.048(4) 0.079(5) 0.009(4) 0.002(5) 0.009(4)
C3 0.059(4) 0.092(6) 0.069(5) -0.002(4) -0.014(4) -0.017(4)
C2 0.061(5) 0.113(7) 0.056(4) 0.008(4) -0.018(4) 0.007(5)
C31 0.072(5) 0.151(8) 0.057(5) 0.003(5) 0.001(4) -0.034(6)
C25 0.085(5) 0.080(6) 0.064(5) -0.015(4) -0.008(4) -0.001(4)
C16 0.126(8) 0.058(5) 0.086(6) 0.011(4) -0.019(6) -0.008(5)
C23 0.065(5) 0.200(13) 0.053(5) -0.045(7) 0.010(4) -0.016(7)
C17 0.163(11) 0.057(5) 0.074(6) -0.001(5) -0.022(7) 0.033(7)
C19 0.084(6) 0.079(6) 0.060(5) 0.012(4) 0.009(4) 0.024(4)
C29 0.063(5) 0.151(9) 0.080(6) 0.015(6) 0.010(5) -0.025(6)
C18 0.106(7) 0.087(7) 0.090(6) 0.008(5) 0.009(6) 0.042(6)
C24 0.093(7) 0.109(8) 0.090(7) -0.043(6) -0.005(6) -0.003(6)
C30 0.086(7) 0.193(11) 0.061(5) 0.014(6) 0.014(5) -0.029(7)
C28 0.069(6) 0.213(13) 0.106(8) 0.008(8) -0.014(6) -0.042(8)
C27 0.072(6) 0.175(10) 0.058(5) 0.024(5) -0.010(4) -0.024(6)
C22 0.099(7) 0.174(11) 0.048(5) 0.012(6) 0.008(5) -0.047(8)
C13 0.058(4) 0.070(5) 0.052(4) -0.007(3) 0.000(3) 0.020(3)
C12 0.051(4) 0.077(5) 0.043(4) -0.010(3) -0.003(3) 0.005(3)
C36 0.073(5) 0.079(6) 0.078(5) -0.030(4) -0.006(4) -0.011(4)
C14 0.063(4) 0.059(4) 0.036(3) 0.010(3) -0.012(3) 0.009(3)

loop_
_atom_type_symbol
_atom_type_description
_atom_type_scat_dispersion_real
_atom_type_scat_dispersion_imag
_atom_type_scat_source
C C 0.0033 0.0016 'International Tables Vol C Tables 4.2.6.8 and 6.1.1.4'
H H 0.0000 0.0000 'International Tables Vol C Tables 4.2.6.8 and 6.1.1.4'
N N 0.0061 0.0033 'International Tables Vol C Tables 4.2.6.8 and 6.1.1.4'
O O 0.0106 0.0060 'International Tables Vol C Tables 4.2.6.8 and 6.1.1.4'
Pt Pt -1.7033 8.3905 'International Tables Vol C Tables 4.2.6.8 and 6.1.1.4'
Si Si 0.0817 0.0704 'International Tables Vol C Tables 4.2.6.8 and 6.1.1.4'

loop_
_geom_angle_atom_site_label_1
_geom_angle_atom_site_label_2
_geom_angle_atom_site_label_3
_geom_angle
C7 Pt1 O2 94.1(2)
C7 Pt1 N1 81.3(2)
O2 Pt1 N1 175.0(2)
C7 Pt1 O1 174.2(2)
O2 Pt1 O1 91.64(18)
N1 Pt1 O1 92.90(19)
C26 Si1 C11 106.0(3)
C26 Si1 C14 110.7(3)
C11 Si1 C14 108.5(3)
C26 Si1 C20 107.8(3)
C11 Si1 C20 113.7(3)
C14 Si1 C20 110.0(3)
N1 C1 C2 121.4(7)
C35 O2 Pt1 124.5(4)
C1 N1 C5 119.7(6)
C1 N1 Pt1 124.9(5)
C5 N1 Pt1 115.3(4)
C14 C15 C16 121.9(8)
C9 C10 C11 122.0(6)
C33 O1 Pt1 122.8(4)
C31 C26 C27 114.8(7)
C31 C26 Si1 121.9(5)
C27 C26 Si1 123.3(5)
C9 C8 C13 116.5(5)
C9 C8 C7 121.5(5)
C13 C8 C7 122.0(6)
C7 C6 C5 117.5(6)
N1 C5 C4 119.2(6)
N1 C5 C6 112.2(5)
C4 C5 C6 128.6(7)
O1 C33 C34 126.8(6)
O1 C33 C32 112.9(6)
C34 C33 C32 120.3(7)
C10 C9 C8 122.6(6)
C6 C7 C8 120.6(6)
C6 C7 Pt1 113.7(4)
C8 C7 Pt1 125.6(4)
C10 C11 C12 115.0(6)
C10 C11 Si1 120.5(5)
C12 C11 Si1 123.9(5)
C33 C34 C35 128.2(7)
O2 C35 C34 125.5(6)
O2 C35 C36 113.4(7)
C34 C35 C36 121.0(7)
C5 C4 C3 121.4(7)
C21 C20 C25 116.9(7)
C21 C20 Si1 123.0(6)
C25 C20 Si1 120.0(5)
C22 C21 C20 121.4(9)
C2 C3 C4 118.5(7)
C3 C2 C1 119.7(7)
C26 C31 C30 122.4(8)
C24 C25 C20 120.7(8)
C17 C16 C15 118.9(9)
C24 C23 C22 119.6(9)
C18 C17 C16 121.2(9)
C14 C19 C18 120.4(8)
C30 C29 C28 117.3(8)
C17 C18 C19 120.6(9)
C23 C24 C25 120.6(9)
C29 C30 C31 121.8(8)
C29 C28 C27 120.0(9)
C26 C27 C28 123.5(8)
C23 C22 C21 120.8(9)
C12 C13 C8 121.3(6)
C13 C12 C11 122.5(6)
C15 C14 C19 117.1(7)
C15 C14 Si1 121.6(6)
C19 C14 Si1 121.3(6)

loop_
_geom_bond_atom_site_label_1
_geom_bond_atom_site_label_2
_geom_bond_distance
Pt1 C7 1.981(6)
Pt1 O2 1.985(4)
Pt1 N1 2.001(5)
Pt1 O1 2.082(4)
Si1 C26 1.864(7)
Si1 C11 1.866(6)
Si1 C14 1.879(7)
Si1 C20 1.880(7)
C1 N1 1.336(8)
C1 C2 1.370(10)
O2 C35 1.302(8)
N1 C5 1.358(8)
C15 C14 1.386(10)
C15 C16 1.406(11)
C10 C9 1.375(9)
C10 C11 1.396(9)
O1 C33 1.281(8)
C26 C31 1.345(9)
C26 C27 1.357(10)
C8 C9 1.377(8)
C8 C13 1.396(8)
C8 C7 1.465(8)
C6 C7 1.338(8)
C6 C5 1.464(8)
C5 C4 1.362(9)
C33 C34 1.340(9)
C33 C32 1.510(9)
C11 C12 1.410(8)
C34 C35 1.392(9)
C35 C36 1.499(9)
C4 C3 1.367(10)
C20 C21 1.387(9)
C20 C25 1.388(9)
C21 C22 1.363(12)
C3 C2 1.352(11)
C31 C30 1.395(11)
C25 C24 1.384(11)
C16 C17 1.361(13)
C23 C24 1.350(14)
C23 C22 1.357(14)
C17 C18 1.336(13)
C19 C14 1.389(9)
C19 C18 1.412(11)
C29 C30 1.325(11)
C29 C28 1.359(12)
C28 C27 1.383(12)
C13 C12 1.375(8)
